data_4335657
loop_
_publ_author_name
'Ting Hu'
'Thomas C. W. Mak'

_publ_section_title
;
 Silver(I) Multiple Salts Assembled with Phosphonate,
 Perfluorocarboxylate, and the Multinuclear Silver-Ethynediide
 Supramolecular Synthon
;
_journal_name_full 'Inorganic Chemistry'
_journal_page_first 9066
_journal_page_last 9076
_journal_paper_doi 10.1021/ic401259r
_journal_volume 52
_journal_year 2013
_chemical_formula_sum 'C12 H18 Ag7 F3 O8 P2'
_chemical_formula_weight 1164.29
_chemical_name_systematic
; 
 ? 
;
_space_group_IT_number 15
_symmetry_cell_setting monoclinic
_symmetry_space_group_name_Hall '-C 2yc'
_symmetry_space_group_name_H-M 'C 1 2/c 1'
_atom_sites_solution_hydrogens geom
_atom_sites_solution_primary direct
_atom_sites_solution_secondary difmap
_audit_creation_method SHELXL-97
_cell_angle_alpha 90.00
_cell_angle_beta 99.1940(10)
_cell_angle_gamma 90.00
_cell_formula_units_Z 4
_cell_length_a 5.6770(4)
_cell_length_b 28.777(2)
_cell_length_c 14.4277(11)
_cell_measurement_reflns_used 20159
_cell_measurement_temperature 296(2)
_cell_measurement_theta_max 27.843
_cell_measurement_theta_min 2.839
_cell_volume 2326.7(3)
_computing_cell_refinement SAINT(Bruker,2001)
_computing_data_collection APEX2(Bruker,2003)
_computing_data_reduction APEX2(Bruker,2003)
_computing_structure_refinement 'SHELXL-97 (Sheldrick, 1997)'
_computing_structure_solution 'SHELXS-97 (Sheldrick, 1990)'
_diffrn_ambient_temperature 296(2)
_diffrn_measured_fraction_theta_full 0.992
_diffrn_measured_fraction_theta_max 0.992
_diffrn_radiation_monochromator graphite
_diffrn_radiation_source 'fine-focus sealed tube'
_diffrn_radiation_type MoK\a
_diffrn_radiation_wavelength 0.71073
_diffrn_reflns_av_R_equivalents 0.0952
_diffrn_reflns_av_sigmaI/netI 0.0523
_diffrn_reflns_limit_h_max 7
_diffrn_reflns_limit_h_min -7
_diffrn_reflns_limit_k_max 37
_diffrn_reflns_limit_k_min -37
_diffrn_reflns_limit_l_max 18
_diffrn_reflns_limit_l_min -18
_diffrn_reflns_number 18645
_diffrn_reflns_theta_full 27.85
_diffrn_reflns_theta_max 27.85
_diffrn_reflns_theta_min 2.01
_exptl_absorpt_coefficient_mu 5.966
_exptl_absorpt_correction_T_max 0.5868
_exptl_absorpt_correction_T_min 0.4486
_exptl_absorpt_correction_type multi-scan
_exptl_absorpt_process_details SADABS
_exptl_crystal_colour colorless
_exptl_crystal_density_diffrn 3.324
_exptl_crystal_description plate-like
_exptl_crystal_F_000 2160
_exptl_crystal_size_max 0.16
_exptl_crystal_size_mid 0.12
_exptl_crystal_size_min 0.10
_refine_diff_density_max 2.379
_refine_diff_density_min -1.821
_refine_diff_density_rms 0.255
_refine_ls_extinction_coef 0.00204(19)
_refine_ls_extinction_expression Fc^*^=kFc[1+0.001xFc^2^\l^3^/sin(2\q)]^-1/4^
_refine_ls_extinction_method SHELXL
_refine_ls_goodness_of_fit_ref 1.020
_refine_ls_hydrogen_treatment mixed
_refine_ls_matrix_type full
_refine_ls_number_parameters 155
_refine_ls_number_reflns 2759
_refine_ls_number_restraints 23
_refine_ls_restrained_S_all 1.048
_refine_ls_R_factor_all 0.0561
_refine_ls_R_factor_gt 0.0488
_refine_ls_shift/su_max 0.001
_refine_ls_shift/su_mean 0.000
_refine_ls_structure_factor_coef Fsqd
_refine_ls_weighting_details 'calc w=1/[\s^2^(Fo^2^)+(0.0674P)^2^+37.0124P] where P=(Fo^2^+2Fc^2^)/3'
_refine_ls_weighting_scheme calc
_refine_ls_wR_factor_gt 0.1262
_refine_ls_wR_factor_ref 0.1326
_reflns_number_gt 2386
_reflns_number_total 2759
_reflns_threshold_expression >2sigma(I)
_cod_data_source_file ic401259r_si_002_5.cif
_cod_data_source_block 5
_cod_database_code 4335657

loop_
_symmetry_equiv_pos_as_xyz
'x, y, z'
'-x, y, -z+1/2'
'x+1/2, y+1/2, z'
'-x+1/2, y+1/2, -z+1/2'
'-x, -y, -z'
'x, -y, z-1/2'
'-x+1/2, -y+1/2, -z'
'x+1/2, -y+1/2, z-1/2'

loop_
_atom_site_label
_atom_site_type_symbol
_atom_site_fract_x
_atom_site_fract_y
_atom_site_fract_z
_atom_site_U_iso_or_equiv
_atom_site_adp_type
_atom_site_occupancy
_atom_site_symmetry_multiplicity
_atom_site_calc_flag
_atom_site_refinement_flags
Ag4 Ag 0.63892(12) 0.02409(3) 0.88856(5) 0.0460(2) Uani 1 1 d .
Ag1 Ag 0.77360(11) -0.08566(2) 0.79293(4) 0.0379(2) Uani 1 1 d .
Ag2 Ag 0.73033(11) -0.04493(2) 0.60515(4) 0.0374(2) Uani 1 1 d .
Ag3 Ag 1.0000 0.00906(3) 0.7500 0.0351(2) Uani 1 2 d S
C1 C 0.5968(14) -0.0204(3) 0.7352(5) 0.0290(14) Uani 1 1 d .
C2 C 1.0000 -0.1766(4) 0.7500 0.058(4) Uani 1 2 d SD
C3 C 1.0000 -0.2311(8) 0.7500 0.109(7) Uani 1 2 d SDU
C4 C 0.7482(12) 0.1343(2) 0.5609(5) 0.0251(13) Uani 1 1 d .
C5 C 0.6395(18) 0.1315(3) 0.6515(6) 0.0424(19) Uani 1 1 d .
H5A H 0.7548 0.1187 0.7009 0.064 Uiso 1 1 calc R
H5B H 0.5008 0.1119 0.6414 0.064 Uiso 1 1 calc R
H5C H 0.5950 0.1620 0.6690 0.064 Uiso 1 1 calc R
C6 C 0.5562(16) 0.1518(3) 0.4794(6) 0.043(2) Uani 1 1 d .
H6A H 0.4859 0.1799 0.4981 0.065 Uiso 1 1 calc R
H6B H 0.4348 0.1285 0.4648 0.065 Uiso 1 1 calc R
H6C H 0.6294 0.1577 0.4250 0.065 Uiso 1 1 calc R
C7 C 0.9589(17) 0.1677(3) 0.5748(9) 0.053(3) Uani 1 1 d .
H7A H 0.9097 0.1970 0.5972 0.080 Uiso 1 1 calc R
H7B H 1.0149 0.1722 0.5161 0.080 Uiso 1 1 calc R
H7C H 1.0850 0.1549 0.6199 0.080 Uiso 1 1 calc R
F1 F 0.800(3) -0.2494(5) 0.7499(14) 0.182(6) Uani 1 1 d DU
F2 F 1.003(5) -0.2442(8) 0.6554(15) 0.137(7) Uani 0.50 1 d PDU
O1 O 0.8228(18) -0.1593(2) 0.7707(8) 0.079(3) Uani 1 1 d .
O2 O 1.0171(9) 0.0591(2) 0.6203(3) 0.0303(11) Uani 1 1 d .
O3 O 0.6277(9) 0.04428(17) 0.5130(4) 0.0272(10) Uani 1 1 d .
O4 O 0.9753(9) 0.07975(18) 0.4483(3) 0.0285(10) Uani 1 1 d .
P1 P 0.8477(3) 0.07626(6) 0.53419(11) 0.0193(3) Uani 1 1 d .

loop_
_atom_site_aniso_label
_atom_site_aniso_U_11
_atom_site_aniso_U_22
_atom_site_aniso_U_33
_atom_site_aniso_U_23
_atom_site_aniso_U_13
_atom_site_aniso_U_12
Ag4 0.0402(4) 0.0592(5) 0.0436(4) -0.0223(3) 0.0217(3) -0.0230(3)
Ag1 0.0405(4) 0.0391(4) 0.0349(4) 0.0088(2) 0.0084(3) 0.0101(2)
Ag2 0.0335(3) 0.0581(4) 0.0219(3) -0.0056(2) 0.0084(2) 0.0131(3)
Ag3 0.0399(5) 0.0386(5) 0.0300(4) 0.000 0.0149(3) 0.000
C1 0.033(4) 0.033(4) 0.022(3) 0.005(3) 0.007(3) 0.010(3)
C2 0.089(11) 0.026(6) 0.066(10) 0.000 0.035(9) 0.000
C3 0.106(11) 0.102(11) 0.127(10) 0.000 0.046(9) 0.000
C4 0.021(3) 0.030(3) 0.026(3) -0.006(3) 0.009(2) 0.001(2)
C5 0.057(5) 0.043(4) 0.032(4) -0.009(3) 0.018(4) 0.009(4)
C6 0.041(4) 0.045(5) 0.044(5) 0.006(4) 0.008(4) 0.022(4)
C7 0.038(5) 0.035(4) 0.091(8) -0.020(5) 0.021(5) -0.005(3)
F1 0.189(9) 0.122(7) 0.231(11) 0.004(7) 0.020(8) -0.042(7)
F2 0.173(12) 0.099(10) 0.139(10) -0.025(8) 0.022(9) 0.004(9)
O1 0.095(7) 0.035(4) 0.122(8) -0.017(4) 0.059(6) -0.005(4)
O2 0.023(2) 0.046(3) 0.023(2) 0.005(2) 0.0052(19) 0.006(2)
O3 0.024(2) 0.031(2) 0.029(3) -0.0041(19) 0.0076(19) -0.0059(19)
O4 0.026(2) 0.040(3) 0.022(2) 0.000(2) 0.0124(19) 0.005(2)
P1 0.0186(7) 0.0241(7) 0.0161(7) -0.0010(6) 0.0057(6) 0.0022(6)

loop_
_atom_type_symbol
_atom_type_description
_atom_type_scat_dispersion_real
_atom_type_scat_dispersion_imag
_atom_type_scat_source
C C 0.0033 0.0016 'International Tables Vol C Tables 4.2.6.8 and 6.1.1.4'
H H 0.0000 0.0000 'International Tables Vol C Tables 4.2.6.8 and 6.1.1.4'
O O 0.0106 0.0060 'International Tables Vol C Tables 4.2.6.8 and 6.1.1.4'
F F 0.0171 0.0103 'International Tables Vol C Tables 4.2.6.8 and 6.1.1.4'
P P 0.1023 0.0942 'International Tables Vol C Tables 4.2.6.8 and 6.1.1.4'
Ag Ag -0.8971 1.1015 'International Tables Vol C Tables 4.2.6.8 and 6.1.1.4'

loop_
_geom_angle_atom_site_label_1
_geom_angle_atom_site_label_2
_geom_angle_atom_site_label_3
_geom_angle
_geom_angle_site_symmetry_1
_geom_angle_site_symmetry_3
O2 Ag4 O3 126.19(19) 2_756 2_656
O2 Ag4 C1 125.9(2) 2_756 2_656
O3 Ag4 C1 104.3(2) 2_656 2_656
O2 Ag4 C1 98.1(2) 2_756 .
O3 Ag4 C1 133.2(2) 2_656 .
C1 Ag4 C1 28.9(3) 2_656 .
O2 Ag4 Ag2 163.73(15) 2_756 2_656
O3 Ag4 Ag2 66.73(13) 2_656 2_656
C1 Ag4 Ag2 48.94(17) 2_656 2_656
C1 Ag4 Ag2 73.33(18) . 2_656
O2 Ag4 Ag3 49.50(13) 2_756 .
O3 Ag4 Ag3 173.35(12) 2_656 .
C1 Ag4 Ag3 78.22(18) 2_656 .
C1 Ag4 Ag3 49.41(18) . .
Ag2 Ag4 Ag3 118.57(3) 2_656 .
O2 Ag4 Ag2 87.91(13) 2_756 6_556
O3 Ag4 Ag2 50.26(13) 2_656 6_556
C1 Ag4 Ag2 144.95(17) 2_656 6_556
C1 Ag4 Ag2 160.39(16) . 6_556
Ag2 Ag4 Ag2 96.02(2) 2_656 6_556
Ag3 Ag4 Ag2 130.08(3) . 6_556
O1 Ag1 C1 146.1(4) . .
O1 Ag1 O4 99.0(3) . 6_556
C1 Ag1 O4 114.6(2) . 6_556
O1 Ag1 Ag2 104.4(3) . .
C1 Ag1 Ag2 49.44(18) . .
O4 Ag1 Ag2 143.95(12) 6_556 .
O1 Ag1 Ag1 78.6(2) . 2_756
C1 Ag1 Ag1 102.03(19) . 2_756
O4 Ag1 Ag1 94.24(12) 6_556 2_756
Ag2 Ag1 Ag1 64.67(2) . 2_756
O1 Ag1 Ag3 139.3(2) . .
C1 Ag1 Ag3 50.5(2) . .
O4 Ag1 Ag3 88.43(12) 6_556 .
Ag2 Ag1 Ag3 56.088(18) . .
Ag1 Ag1 Ag3 60.962(14) 2_756 .
O1 Ag1 Ag1 94.8(3) . 2_656
C1 Ag1 Ag1 59.8(2) . 2_656
O4 Ag1 Ag1 132.25(12) 6_556 2_656
Ag2 Ag1 Ag1 72.83(3) . 2_656
Ag1 Ag1 Ag1 133.36(4) 2_756 2_656
Ag3 Ag1 Ag1 109.468(16) . 2_656
O1 Ag1 Ag2 107.6(3) . 2_756
C1 Ag1 Ag2 100.1(2) . 2_756
O4 Ag1 Ag2 43.47(11) 6_556 2_756
Ag2 Ag1 Ag2 102.55(3) . 2_756
Ag1 Ag1 Ag2 56.14(2) 2_756 2_756
Ag3 Ag1 Ag2 53.684(17) . 2_756
Ag1 Ag1 Ag2 157.480(19) 2_656 2_756
O4 Ag2 C1 144.6(2) 5_756 .
O4 Ag2 O3 110.81(18) 5_756 5_656
C1 Ag2 O3 103.1(2) . 5_656
O4 Ag2 Ag3 99.03(14) 5_756 .
C1 Ag2 Ag3 55.2(2) . .
O3 Ag2 Ag3 143.19(12) 5_656 .
O4 Ag2 Ag4 156.91(14) 5_756 2_656
C1 Ag2 Ag4 54.32(18) . 2_656
O3 Ag2 Ag4 59.34(12) 5_656 2_656
Ag3 Ag2 Ag4 84.83(3) . 2_656
O4 Ag2 Ag1 100.76(13) 5_756 .
C1 Ag2 Ag1 48.85(18) . .
O3 Ag2 Ag1 126.04(12) 5_656 .
Ag3 Ag2 Ag1 65.36(2) . .
Ag4 Ag2 Ag1 101.51(2) 2_656 .
O4 Ag2 Ag4 75.61(13) 5_756 6
C1 Ag2 Ag4 138.29(18) . 6
O3 Ag2 Ag4 46.82(12) 5_656 6
Ag3 Ag2 Ag4 127.59(3) . 6
Ag4 Ag2 Ag4 83.98(2) 2_656 6
Ag1 Ag2 Ag4 166.71(3) . 6
O4 Ag2 Ag1 47.66(14) 5_756 2_756
C1 Ag2 Ag1 96.98(19) . 2_756
O3 Ag2 Ag1 154.63(12) 5_656 2_756
Ag3 Ag2 Ag1 61.95(2) . 2_756
Ag4 Ag2 Ag1 145.89(3) 2_656 2_756
Ag1 Ag2 Ag1 59.19(2) . 2_756
Ag4 Ag2 Ag1 121.51(2) 6 2_756
O2 Ag3 O2 105.4(3) 2_756 .
O2 Ag3 C1 97.2(2) 2_756 .
O2 Ag3 C1 107.5(2) . .
O2 Ag3 C1 107.5(2) 2_756 2_756
O2 Ag3 C1 97.2(2) . 2_756
C1 Ag3 C1 138.9(3) . 2_756
O2 Ag3 Ag2 145.52(12) 2_756 .
O2 Ag3 Ag2 80.63(14) . .
C1 Ag3 Ag2 49.70(17) . .
C1 Ag3 Ag2 105.30(17) 2_756 .
O2 Ag3 Ag2 80.63(13) 2_756 2_756
O2 Ag3 Ag2 145.52(12) . 2_756
C1 Ag3 Ag2 105.30(17) . 2_756
C1 Ag3 Ag2 49.70(17) 2_756 2_756
Ag2 Ag3 Ag2 113.84(4) . 2_756
O2 Ag3 Ag4 45.25(12) 2_756 .
O2 Ag3 Ag4 122.38(12) . .
C1 Ag3 Ag4 52.74(17) . .
C1 Ag3 Ag4 134.66(17) 2_756 .
Ag2 Ag3 Ag4 102.427(19) . .
Ag2 Ag3 Ag4 86.36(2) 2_756 .
O2 Ag3 Ag4 122.38(12) 2_756 2_756
O2 Ag3 Ag4 45.25(12) . 2_756
C1 Ag3 Ag4 134.66(17) . 2_756
C1 Ag3 Ag4 52.74(17) 2_756 2_756
Ag2 Ag3 Ag4 86.36(2) . 2_756
Ag2 Ag3 Ag4 102.427(19) 2_756 2_756
Ag4 Ag3 Ag4 164.02(4) . 2_756
O2 Ag3 Ag1 107.66(13) 2_756 .
O2 Ag3 Ag1 139.15(14) . .
C1 Ag3 Ag1 45.28(16) . .
C1 Ag3 Ag1 95.17(17) 2_756 .
Ag2 Ag3 Ag1 58.55(2) . .
Ag2 Ag3 Ag1 64.37(2) 2_756 .
Ag4 Ag3 Ag1 70.08(2) . .
Ag4 Ag3 Ag1 125.71(3) 2_756 .
O2 Ag3 Ag1 139.15(14) 2_756 2_756
O2 Ag3 Ag1 107.66(13) . 2_756
C1 Ag3 Ag1 95.17(17) . 2_756
C1 Ag3 Ag1 45.28(16) 2_756 2_756
Ag2 Ag3 Ag1 64.37(2) . 2_756
Ag2 Ag3 Ag1 58.55(2) 2_756 2_756
Ag4 Ag3 Ag1 125.71(3) . 2_756
Ag4 Ag3 Ag1 70.08(2) 2_756 2_756
Ag1 Ag3 Ag1 58.08(3) . 2_756
C1 C1 Ag1 104.0(4) 2_656 .
C1 C1 Ag2 136.3(8) 2_656 .
Ag1 C1 Ag2 81.7(2) . .
C1 C1 Ag4 80.7(6) 2_656 2_656
Ag1 C1 Ag4 152.3(4) . 2_656
Ag2 C1 Ag4 76.7(2) . 2_656
C1 C1 Ag3 147.9(6) 2_656 .
Ag1 C1 Ag3 84.2(2) . .
Ag2 C1 Ag3 75.1(2) . .
Ag4 C1 Ag3 106.5(3) 2_656 .
C1 C1 Ag4 70.4(5) 2_656 .
Ag1 C1 Ag4 97.2(3) . .
Ag2 C1 Ag4 152.9(4) . .
Ag4 C1 Ag4 109.9(3) 2_656 .
Ag3 C1 Ag4 77.8(2) . .
O1 C2 O1 131.1(13) 2_756 .
O1 C2 C3 114.5(6) 2_756 .
O1 C2 C3 114.5(6) . .
F1 C3 F1 130(2) . 2_756
F1 C3 F2 92.0(13) . .
F1 C3 F2 74.9(13) 2_756 .
F1 C3 F2 74.9(13) . 2_756
F1 C3 F2 92.0(13) 2_756 2_756
F2 C3 F2 149(3) . 2_756
F1 C3 C2 115.0(12) . .
F1 C3 C2 115.0(12) 2_756 .
F2 C3 C2 105.4(13) . .
F2 C3 C2 105.4(13) 2_756 .
C7 C4 C5 109.6(7) . .
C7 C4 C6 109.7(7) . .
C5 C4 C6 109.5(6) . .
C7 C4 P1 110.0(5) . .
C5 C4 P1 108.1(5) . .
C6 C4 P1 109.8(5) . .
C3 F1 F2 57.2(10) . 2_756
C3 F2 F1 47.9(10) . 2_756
C2 O1 Ag1 125.0(8) . .
P1 O2 Ag4 123.1(3) . 2_756
P1 O2 Ag3 137.5(3) . .
Ag4 O2 Ag3 85.25(17) 2_756 .
P1 O3 Ag4 128.2(3) . 2_656
P1 O3 Ag2 133.9(3) . 5_656
Ag4 O3 Ag2 82.91(15) 2_656 5_656
P1 O4 Ag2 137.6(3) . 5_756
P1 O4 Ag1 123.5(3) . 6
Ag2 O4 Ag1 88.87(17) 5_756 6
O2 P1 O3 110.7(3) . .
O2 P1 O4 111.1(3) . .
O3 P1 O4 110.5(3) . .
O2 P1 C4 107.5(3) . .
O3 P1 C4 108.7(3) . .
O4 P1 C4 108.2(3) . .

loop_
_geom_bond_atom_site_label_1
_geom_bond_atom_site_label_2
_geom_bond_distance
_geom_bond_site_symmetry_2
Ag4 O2 2.219(5) 2_756
Ag4 O3 2.309(5) 2_656
Ag4 C1 2.420(7) 2_656
Ag4 C1 2.535(8) .
Ag4 Ag2 2.8997(9) 2_656
Ag4 Ag3 3.1137(6) .
Ag4 Ag2 3.1425(9) 6_556
Ag1 O1 2.169(7) .
Ag1 C1 2.227(7) .
Ag1 O4 2.355(5) 6_556
Ag1 Ag2 2.9260(9) .
Ag1 Ag1 3.0265(13) 2_756
Ag1 Ag3 3.1176(10) .
Ag1 Ag1 3.1551(13) 2_656
Ag1 Ag2 3.1849(9) 2_756
Ag2 O4 2.191(5) 5_756
Ag2 C1 2.246(7) .
Ag2 O3 2.435(5) 5_656
Ag2 Ag3 2.8464(8) .
Ag2 Ag4 2.8997(9) 2_656
Ag2 Ag4 3.1425(9) 6
Ag2 Ag1 3.1849(9) 2_756
Ag3 O2 2.376(5) 2_756
Ag3 O2 2.376(5) .
Ag3 C1 2.419(8) .
Ag3 C1 2.419(8) 2_756
Ag3 Ag2 2.8464(8) 2_756
Ag3 Ag4 3.1137(6) 2_756
Ag3 Ag1 3.1176(10) 2_756
C1 C1 1.241(15) 2_656
C1 Ag4 2.420(7) 2_656
C2 O1 1.202(10) 2_756
C2 O1 1.202(10) .
C2 C3 1.57(2) .
C3 F1 1.251(15) .
C3 F1 1.251(15) 2_756
C3 F2 1.418(19) .
C3 F2 1.418(19) 2_756
C4 C7 1.522(11) .
C4 C5 1.534(10) .
C4 C6 1.553(11) .
C4 P1 1.825(7) .
F1 F2 1.63(3) 2_756
F2 F1 1.63(3) 2_756
O2 P1 1.526(5) .
O2 Ag4 2.219(5) 2_756
O3 P1 1.542(5) .
O3 Ag4 2.309(5) 2_656
O3 Ag2 2.435(5) 5_656
O4 P1 1.536(5) .
O4 Ag2 2.191(5) 5_756
O4 Ag1 2.355(5) 6
